data_1533576
loop_
_publ_author_name
'Tellier, J.'
'Mercurio, D.'
'Boullay, P.'
'Manier, M.'

_publ_section_title
;
 A comparative study of the Aurivillius phase ferroelectrics Ca Bi4 Ti4
 O15 and Ba Bi4 Ti4 O15
;
_journal_name_full 'Journal of Solid State Chemistry'
_journal_page_first 1829
_journal_page_last 1837
_journal_volume 177
_journal_year 2004
_chemical_formula_sum 'Bi4 Ca O15 Ti4'
_chemical_name_systematic 'Ca Bi4 (Ti4 O15)'
_space_group_IT_number 36
_symmetry_space_group_name_Hall 'A -2 2a'
_symmetry_space_group_name_H-M 'A 21 a m'
_cell_angle_alpha 90
_cell_angle_beta 90
_cell_angle_gamma 90
_cell_formula_units_Z 4
_cell_length_a 5.4234
_cell_length_b 5.4021
_cell_length_c 40.5935
_cell_volume 1189.298
_citation_journal_id_ASTM JSSCBI
_cod_data_source_file Tellier_JSSCBI_2004_1725.cif
_cod_data_source_block Bi4Ca1O15Ti4
_cod_original_sg_symbol_Hall 'C 2c -2 (z,y,-x)'
_cod_original_formula_sum 'Bi4 Ca1 O15 Ti4'
_cod_database_code 1533576

loop_
_symmetry_equiv_pos_as_xyz
x,y,z
x+1/2,-y,-z
x,y,-z
x+1/2,-y,z
x,y+1/2,z+1/2
x+1/2,-y+1/2,-z+1/2
x,y+1/2,-z+1/2
x+1/2,-y+1/2,z+1/2

loop_
_atom_site_label
_atom_site_type_symbol
_atom_site_fract_x
_atom_site_fract_y
_atom_site_fract_z
_atom_site_occupancy
_atom_site_U_iso_or_equiv
O2 O-2 0.4735 0.4678 0.5402 1 0.0
O7 O-2 0.4683 0.0142 0.36119 1 0.0
Ti2 Ti+4 0.2155 0.2475 0.34815 1 0.0
Ti1 Ti+4 0.2148 0.2478 0.54921 1 0.0
Ca1 Ca+2 0.2464 0.252 0 0.4 0.0
O8 O-2 0.215 0.1976 0.6951 1 0.0
O6 O-2 0.4304 0.5282 0.3528 1 0.0
Bi1 Bi+3 0.25 0.2698 0.21897 1 0.0
O3 O-2 0.4014 -0.047 0.5523 1 0.0
Ca3 Ca+2 0.2452 0.2438 0.89559 0.3 0.0
O5 O-2 0.1915 0.3106 0.4048 1 0.0
O4 O-2 0.986 0.496 0.25022 1 0.0
Bi2 Bi+3 0.2464 0.252 0 0.6 0.0
Bi3 Bi+3 0.2452 0.2438 0.89559 0.7 0.0
O1 O-2 0.679 0.325 0 1 0.0
